data_4311586
loop_
_publ_author_name
'Donald J. Darensbourg'
'Ryan M. Mackiewicz'
'Jody L. Rodgers'
'Cindy C. Fang'
'Damon R. Billodeaux'
'Joseph H. Reibenspies'

_publ_section_title
;
 Cyclohexene Oxide/CO2 Copolymerization Catalyzed by Chromium(III) Salen
 Complexes and N-Methylimidazole: Effects of Varying Salen Ligand
 Substituents and Relative Cocatalyst Loading
;
_journal_name_full 'Inorganic Chemistry'
_journal_page_first 6024
_journal_page_last 6034
_journal_paper_doi 10.1021/ic049182e
_journal_volume 43
_journal_year 2004
_chemical_formula_sum 'C52 H77 Cl Cr N2 O6'
_chemical_formula_weight 913.61
_chemical_name_systematic
; 
 ? 
;
_space_group_IT_number 14
_symmetry_cell_setting monoclinic
_symmetry_space_group_name_Hall '-P 2ybc'
_symmetry_space_group_name_H-M 'P 1 21/c 1'
_atom_sites_solution_hydrogens geom
_atom_sites_solution_primary direct
_atom_sites_solution_secondary difmap
_audit_creation_method SHELXL-97
_cell_angle_alpha 90.00
_cell_angle_beta 98.164(19)
_cell_angle_gamma 90.00
_cell_formula_units_Z 4
_cell_length_a 16.253(16)
_cell_length_b 26.26(3)
_cell_length_c 11.705(12)
_cell_measurement_reflns_used 218
_cell_measurement_temperature 110(2)
_cell_measurement_theta_max 46.522
_cell_measurement_theta_min 4.313
_cell_volume 4945(9)
_computing_cell_refinement 'Bruker SMART'
_computing_data_collection 'Bruker SMART'
_computing_data_reduction 'Bruker SHELXTL'
_computing_molecular_graphics 'Bruker SHELXTL'
_computing_publication_material 'Bruker SHELXTL'
_computing_structure_refinement 'SHELXL-97 (Sheldrick, 1997)'
_computing_structure_solution 'SHELXS-97 (Sheldrick, 1990)'
_diffrn_ambient_temperature 110(2)
_diffrn_measured_fraction_theta_full 0.992
_diffrn_measured_fraction_theta_max 0.992
_diffrn_measurement_device_type 'CCD area detector'
_diffrn_measurement_method '\h-\w scans'
_diffrn_radiation_monochromator graphite
_diffrn_radiation_source 'fine-focus sealed tube'
_diffrn_radiation_type MoK\a
_diffrn_radiation_wavelength 0.71073
_diffrn_reflns_av_R_equivalents 0.0795
_diffrn_reflns_av_sigmaI/netI 0.0691
_diffrn_reflns_limit_h_max 18
_diffrn_reflns_limit_h_min -16
_diffrn_reflns_limit_k_max 29
_diffrn_reflns_limit_k_min -27
_diffrn_reflns_limit_l_max 10
_diffrn_reflns_limit_l_min -13
_diffrn_reflns_number 20777
_diffrn_reflns_theta_full 23.38
_diffrn_reflns_theta_max 23.38
_diffrn_reflns_theta_min 1.48
_diffrn_standards_decay_% 'less than 1%'
_exptl_absorpt_coefficient_mu 0.335
_exptl_absorpt_correction_type none
_exptl_crystal_colour purple
_exptl_crystal_density_diffrn 1.227
_exptl_crystal_density_method 'not measured'
_exptl_crystal_description fragment
_exptl_crystal_F_000 1968
_exptl_crystal_size_max 0.45
_exptl_crystal_size_mid 0.40
_exptl_crystal_size_min 0.25
_refine_diff_density_max 0.887
_refine_diff_density_min -0.530
_refine_diff_density_rms 0.079
_refine_ls_extinction_method none
_refine_ls_goodness_of_fit_ref 1.057
_refine_ls_hydrogen_treatment mixed
_refine_ls_matrix_type full
_refine_ls_number_parameters 571
_refine_ls_number_reflns 7143
_refine_ls_number_restraints 0
_refine_ls_restrained_S_all 1.057
_refine_ls_R_factor_all 0.1109
_refine_ls_R_factor_gt 0.0644
_refine_ls_shift/su_max 0.002
_refine_ls_shift/su_mean 0.000
_refine_ls_structure_factor_coef Fsqd
_refine_ls_weighting_details 'calc w=1/[\s^2^(Fo^2^)+(0.0522P)^2^+17.4488P] where P=(Fo^2^+2Fc^2^)/3'
_refine_ls_weighting_scheme calc
_refine_ls_wR_factor_gt 0.1422
_refine_ls_wR_factor_ref 0.1727
_reflns_number_gt 4788
_reflns_number_total 7143
_reflns_threshold_expression >2sigma(I)
_cod_data_source_file ic049182esi20040629_114309_6.cif
_cod_data_source_block complex11a
_cod_depositor_comments
;
The following automatic conversions were performed:
'_symmetry_cell_setting' value 'Monoclinic' changed to 'monoclinic'
according to '/home/saulius/struct/CIF-dictionaries/cif_core.dic'
dictionary named 'cif_core.dic' version 2.4.1 from 2010-06-29.

Automatic conversion script
Id: cif_fix_enum 1527 2010-12-29 10:47:43Z saulius 
;
_cod_database_code 4311586

loop_
_symmetry_equiv_pos_as_xyz
'x, y, z'
'-x, y+1/2, -z+1/2'
'-x, -y, -z'
'x, -y-1/2, z-1/2'

loop_
_atom_site_label
_atom_site_type_symbol
_atom_site_fract_x
_atom_site_fract_y
_atom_site_fract_z
_atom_site_U_iso_or_equiv
_atom_site_adp_type
_atom_site_occupancy
_atom_site_symmetry_multiplicity
_atom_site_calc_flag
_atom_site_refinement_flags
_atom_site_disorder_assembly
_atom_site_disorder_group
Cr1 Cr 0.71124(4) 0.95561(3) 0.58981(6) 0.0157(2) Uani 1 1 d . . .
Cl1 Cl 0.61984(7) 0.95041(5) 0.72282(10) 0.0217(3) Uani 1 1 d . . .
O1 O 0.80163(19) 0.93046(12) 0.6965(3) 0.0184(7) Uani 1 1 d . . .
O2 O 0.73977(19) 1.02609(12) 0.6190(3) 0.0202(8) Uani 1 1 d . . .
N1 N 0.6783(2) 0.88479(14) 0.5370(3) 0.0152(9) Uani 1 1 d . . .
N2 N 0.6184(2) 0.97541(14) 0.4664(3) 0.0144(9) Uani 1 1 d . . .
C1 C 0.8191(3) 0.88356(17) 0.7302(4) 0.0166(10) Uani 1 1 d . . .
C2 C 0.7799(3) 0.84020(17) 0.6738(4) 0.0166(10) Uani 1 1 d . . .
C3 C 0.8057(3) 0.79070(18) 0.7074(4) 0.0183(11) Uani 1 1 d . . .
H3 H 0.7791 0.7625 0.6667 0.022 Uiso 1 1 calc R . .
C4 C 0.8684(3) 0.78165(18) 0.7978(4) 0.0196(11) Uani 1 1 d . . .
C5 C 0.9033(3) 0.82506(18) 0.8565(4) 0.0212(11) Uani 1 1 d . . .
H5 H 0.9451 0.8197 0.9208 0.025 Uiso 1 1 calc R . .
C6 C 0.8817(3) 0.87447(18) 0.8281(4) 0.0173(10) Uani 1 1 d . . .
C7 C 0.7118(3) 0.84340(17) 0.5817(4) 0.0166(10) Uani 1 1 d . . .
H7 H 0.6891 0.8122 0.5506 0.020 Uiso 1 1 calc R . .
C8 C 0.7063(3) 1.06791(17) 0.5732(4) 0.0156(10) Uani 1 1 d . . .
C9 C 0.6355(3) 1.06722(17) 0.4862(4) 0.0157(10) Uani 1 1 d . . .
C10 C 0.6013(3) 1.11329(18) 0.4385(4) 0.0185(11) Uani 1 1 d . . .
H10 H 0.5532 1.1119 0.3820 0.022 Uiso 1 1 calc R . .
C11 C 0.6347(3) 1.15993(18) 0.4707(4) 0.0186(11) Uani 1 1 d . . .
C12 C 0.7049(3) 1.15964(19) 0.5586(4) 0.0225(11) Uani 1 1 d . . .
H12 H 0.7292 1.1915 0.5823 0.027 Uiso 1 1 calc R . .
C13 C 0.7399(3) 1.11655(18) 0.6116(4) 0.0188(11) Uani 1 1 d . . .
C14 C 0.5957(3) 1.02148(17) 0.4400(4) 0.0156(10) Uani 1 1 d . . .
H14 H 0.5477 1.0255 0.3841 0.019 Uiso 1 1 calc R . .
C15 C 0.6081(3) 0.88418(18) 0.4477(4) 0.0172(11) Uani 1 1 d . . .
C16 C 0.5763(3) 0.93138(18) 0.4122(4) 0.0166(10) Uani 1 1 d . . .
C17 C 0.5065(3) 0.93477(18) 0.3275(4) 0.0187(11) Uani 1 1 d . . .
H17 H 0.4847 0.9671 0.3024 0.022 Uiso 1 1 calc R . .
C18 C 0.4697(3) 0.89058(18) 0.2807(4) 0.0199(11) Uani 1 1 d . . .
H18 H 0.4219 0.8926 0.2239 0.024 Uiso 1 1 calc R . .
C19 C 0.5018(3) 0.84330(19) 0.3157(4) 0.0232(11) Uani 1 1 d . . .
H19 H 0.4759 0.8133 0.2827 0.028 Uiso 1 1 calc R . .
C20 C 0.5712(3) 0.83964(18) 0.3983(4) 0.0194(11) Uani 1 1 d . . .
H20 H 0.5937 0.8072 0.4214 0.023 Uiso 1 1 calc R . .
C21 C 0.8940(3) 0.72680(18) 0.8331(4) 0.0236(11) Uani 1 1 d . . .
C22 C 0.8207(3) 0.6995(2) 0.8769(5) 0.0348(14) Uani 1 1 d . . .
H22A H 0.8375 0.6649 0.9016 0.052 Uiso 1 1 calc R . .
H22B H 0.7736 0.6979 0.8146 0.052 Uiso 1 1 calc R . .
H22C H 0.8043 0.7184 0.9423 0.052 Uiso 1 1 calc R . .
C23 C 0.9166(3) 0.6976(2) 0.7284(4) 0.0291(12) Uani 1 1 d . . .
H23A H 0.9631 0.7147 0.6993 0.044 Uiso 1 1 calc R . .
H23B H 0.8684 0.6968 0.6677 0.044 Uiso 1 1 calc R . .
H23C H 0.9328 0.6627 0.7514 0.044 Uiso 1 1 calc R . .
C24 C 0.9684(4) 0.7250(2) 0.9275(5) 0.0358(14) Uani 1 1 d . . .
H24A H 0.9850 0.6895 0.9430 0.054 Uiso 1 1 calc R . .
H24B H 0.9536 0.7406 0.9979 0.054 Uiso 1 1 calc R . .
H24C H 1.0147 0.7439 0.9024 0.054 Uiso 1 1 calc R . .
C25 C 0.9211(3) 0.92009(18) 0.8980(4) 0.0225(11) Uani 1 1 d . . .
C26 C 0.9845(3) 0.9027(2) 0.9998(5) 0.0321(13) Uani 1 1 d . . .
H26A H 0.9566 0.8818 1.0521 0.048 Uiso 1 1 calc R . .
H26B H 1.0095 0.9325 1.0413 0.048 Uiso 1 1 calc R . .
H26C H 1.0280 0.8825 0.9710 0.048 Uiso 1 1 calc R . .
C27 C 0.9674(3) 0.9546(2) 0.8217(4) 0.0294(12) Uani 1 1 d . . .
H27A H 1.0051 0.9338 0.7826 0.044 Uiso 1 1 calc R . .
H27B H 0.9995 0.9802 0.8700 0.044 Uiso 1 1 calc R . .
H27C H 0.9271 0.9716 0.7640 0.044 Uiso 1 1 calc R . .
C28 C 0.8545(3) 0.9512(2) 0.9475(4) 0.0308(13) Uani 1 1 d . . .
H28A H 0.8108 0.9611 0.8848 0.046 Uiso 1 1 calc R . .
H28B H 0.8798 0.9819 0.9852 0.046 Uiso 1 1 calc R . .
H28C H 0.8302 0.9306 1.0040 0.046 Uiso 1 1 calc R . .
C29 C 0.8127(3) 1.11972(18) 0.7096(4) 0.0223(11) Uani 1 1 d . . .
C30 C 0.7867(3) 1.0952(2) 0.8184(4) 0.0266(12) Uani 1 1 d . . .
H30A H 0.7408 1.1147 0.8428 0.040 Uiso 1 1 calc R . .
H30B H 0.8340 1.0953 0.8804 0.040 Uiso 1 1 calc R . .
H30C H 0.7686 1.0601 0.8012 0.040 Uiso 1 1 calc R . .
C31 C 0.8884(3) 1.09190(19) 0.6764(5) 0.0258(12) Uani 1 1 d . . .
H31A H 0.8756 1.0556 0.6661 0.039 Uiso 1 1 calc R . .
H31B H 0.9356 1.0962 0.7378 0.039 Uiso 1 1 calc R . .
H31C H 0.9025 1.1061 0.6042 0.039 Uiso 1 1 calc R . .
C32 C 0.8384(3) 1.17496(19) 0.7390(5) 0.0298(13) Uani 1 1 d . . .
H32A H 0.8593 1.1906 0.6728 0.045 Uiso 1 1 calc R . .
H32B H 0.8821 1.1754 0.8059 0.045 Uiso 1 1 calc R . .
H32C H 0.7901 1.1941 0.7571 0.045 Uiso 1 1 calc R . .
C33 C 0.6049(3) 1.21041(18) 0.4132(4) 0.0238(11) Uani 1 1 d . . .
C34 C 0.5893(3) 1.25083(19) 0.5027(5) 0.0284(12) Uani 1 1 d . . .
H34A H 0.5441 1.2395 0.5438 0.043 Uiso 1 1 calc R . .
H34B H 0.5740 1.2831 0.4634 0.043 Uiso 1 1 calc R . .
H34C H 0.6400 1.2556 0.5579 0.043 Uiso 1 1 calc R . .
C35 C 0.6713(3) 1.2304(2) 0.3445(5) 0.0349(14) Uani 1 1 d . . .
H35A H 0.7243 1.2336 0.3956 0.052 Uiso 1 1 calc R . .
H35B H 0.6545 1.2639 0.3122 0.052 Uiso 1 1 calc R . .
H35C H 0.6777 1.2067 0.2817 0.052 Uiso 1 1 calc R . .
C36 C 0.5237(3) 1.20272(19) 0.3303(5) 0.0282(12) Uani 1 1 d . . .
H36A H 0.5337 1.1798 0.2676 0.042 Uiso 1 1 calc R . .
H36B H 0.5038 1.2357 0.2980 0.042 Uiso 1 1 calc R . .
H36C H 0.4816 1.1877 0.3723 0.042 Uiso 1 1 calc R . .
O1A O 0.79191(18) 0.95518(13) 0.4632(3) 0.0211(7) Uani 1 1 d . . .
C1A C 0.7699(4) 0.9583(4) 0.3430(5) 0.067(2) Uani 1 1 d . . .
H1A1 H 0.7376 0.9897 0.3221 0.080 Uiso 1 1 calc R . .
H1A2 H 0.7355 0.9286 0.3142 0.080 Uiso 1 1 calc R . .
C2A C 0.8495(3) 0.9589(2) 0.2908(5) 0.0369(14) Uani 1 1 d . . .
H2A1 H 0.8593 0.9255 0.2559 0.044 Uiso 1 1 calc R . .
H2A2 H 0.8478 0.9856 0.2308 0.044 Uiso 1 1 calc R . .
C3A C 0.9156(4) 0.9702(4) 0.3904(5) 0.074(3) Uani 1 1 d . . .
H3A H 0.9712 0.9804 0.3860 0.089 Uiso 1 1 calc R . .
C4A C 0.8799(4) 0.9630(4) 0.4913(6) 0.072(3) Uani 1 1 d . . .
H4A1 H 0.8907 0.9932 0.5418 0.086 Uiso 1 1 calc R . .
H4A2 H 0.9056 0.9330 0.5337 0.086 Uiso 1 1 calc R . .
O1S O 0.6530(3) 0.72251(13) 0.5133(3) 0.0384(10) Uani 1 1 d . . .
O2S O 0.6300(4) 0.0243(2) 0.1719(4) 0.091(2) Uani 1 1 d . . .
O3S O 0.2014(7) 0.8615(6) 0.8299(10) 0.195(5) Uani 1 1 d . . .
C1S C 0.6674(4) 0.6868(2) 0.4250(5) 0.0431(15) Uani 1 1 d . . .
H1S1 H 0.7258 0.6890 0.4101 0.052 Uiso 1 1 calc R . .
H1S2 H 0.6304 0.6943 0.3523 0.052 Uiso 1 1 calc R . .
C2S C 0.6498(5) 0.6351(2) 0.4673(5) 0.0551(18) Uani 1 1 d . . .
H2S1 H 0.6897 0.6099 0.4445 0.066 Uiso 1 1 calc R . .
H2S2 H 0.5926 0.6242 0.4365 0.066 Uiso 1 1 calc R . .
C3S C 0.6598(4) 0.6410(2) 0.5967(5) 0.0371(14) Uani 1 1 d . . .
H3S1 H 0.6261 0.6158 0.6326 0.045 Uiso 1 1 calc R . .
H3S2 H 0.7188 0.6381 0.6318 0.045 Uiso 1 1 calc R . .
C4S C 0.6274(3) 0.6944(2) 0.6063(5) 0.0315(13) Uani 1 1 d . . .
H4S1 H 0.5660 0.6942 0.6004 0.038 Uiso 1 1 calc R . .
H4S2 H 0.6508 0.7098 0.6812 0.038 Uiso 1 1 calc R . .
C5S C 0.6500(7) 0.0026(3) 0.0699(7) 0.097(3) Uani 1 1 d . . .
H5S1 H 0.7099 -0.0060 0.0797 0.117 Uiso 1 1 calc R . .
H5S2 H 0.6179 -0.0292 0.0528 0.117 Uiso 1 1 calc R . .
C6S C 0.6322(8) 0.0354(3) -0.0178(7) 0.121(5) Uani 1 1 d . . .
H6S1 H 0.5973 0.0182 -0.0827 0.145 Uiso 1 1 calc R . .
H6S2 H 0.6843 0.0464 -0.0450 0.145 Uiso 1 1 calc R . .
C7S C 0.5882(4) 0.0798(3) 0.0180(5) 0.0509(17) Uani 1 1 d . . .
H7S1 H 0.5316 0.0825 -0.0259 0.061 Uiso 1 1 calc R . .
H7S2 H 0.6191 0.1117 0.0082 0.061 Uiso 1 1 calc R . .
C8S C 0.5852(4) 0.0688(3) 0.1429(5) 0.0518(18) Uani 1 1 d . . .
H8S1 H 0.6098 0.0974 0.1911 0.062 Uiso 1 1 calc R . .
H8S2 H 0.5268 0.0644 0.1564 0.062 Uiso 1 1 calc R . .
C9S C 0.1337(11) 0.8217(4) 0.8265(10) 0.147(6) Uani 1 1 d . . .
H9S1 H 0.1574 0.7883 0.8526 0.176 Uiso 1 1 calc R . .
H9S2 H 0.0922 0.8318 0.8765 0.176 Uiso 1 1 calc R . .
C10S C 0.1007(7) 0.8198(4) 0.7216(12) 0.117(4) Uani 1 1 d . . .
H10A H 0.0399 0.8157 0.7178 0.141 Uiso 1 1 calc R . .
H10B H 0.1223 0.7896 0.6846 0.141 Uiso 1 1 calc R . .
C11S C 0.1189(7) 0.8680(7) 0.6546(8) 0.149(7) Uani 1 1 d . . .
H11A H 0.1306 0.8594 0.5761 0.179 Uiso 1 1 calc R . .
H11B H 0.0716 0.8921 0.6482 0.179 Uiso 1 1 calc R . .
C12S C 0.1893(8) 0.8887(5) 0.7215(14) 0.133(5) Uani 1 1 d . . .
H12A H 0.1807 0.9254 0.7351 0.159 Uiso 1 1 calc R . .
H12B H 0.2386 0.8848 0.6814 0.159 Uiso 1 1 calc R . .

loop_
_atom_site_aniso_label
_atom_site_aniso_U_11
_atom_site_aniso_U_22
_atom_site_aniso_U_33
_atom_site_aniso_U_23
_atom_site_aniso_U_13
_atom_site_aniso_U_12
Cr1 0.0164(4) 0.0154(4) 0.0148(4) 0.0009(3) 0.0007(3) 0.0005(3)
Cl1 0.0236(6) 0.0242(7) 0.0179(6) 0.0024(5) 0.0052(5) 0.0052(5)
O1 0.0193(17) 0.0167(18) 0.0181(17) 0.0000(14) -0.0011(14) 0.0019(14)
O2 0.0192(17) 0.0173(18) 0.0223(18) 0.0011(15) -0.0028(14) -0.0020(14)
N1 0.016(2) 0.019(2) 0.011(2) -0.0001(17) 0.0046(16) 0.0004(17)
N2 0.015(2) 0.016(2) 0.014(2) -0.0021(16) 0.0048(16) -0.0021(16)
C1 0.016(2) 0.018(3) 0.017(3) 0.001(2) 0.006(2) 0.002(2)
C2 0.017(2) 0.018(3) 0.016(2) 0.001(2) 0.005(2) 0.003(2)
C3 0.020(2) 0.020(3) 0.016(3) 0.001(2) 0.006(2) -0.001(2)
C4 0.023(3) 0.020(3) 0.017(3) 0.002(2) 0.008(2) 0.002(2)
C5 0.022(3) 0.026(3) 0.016(3) 0.002(2) 0.004(2) 0.002(2)
C6 0.018(2) 0.020(3) 0.014(2) 0.000(2) 0.003(2) 0.001(2)
C7 0.016(2) 0.016(2) 0.018(3) -0.002(2) 0.005(2) -0.003(2)
C8 0.017(2) 0.017(2) 0.014(2) 0.001(2) 0.005(2) 0.000(2)
C9 0.016(2) 0.019(3) 0.014(2) -0.002(2) 0.0085(19) -0.001(2)
C10 0.016(2) 0.025(3) 0.014(3) 0.001(2) 0.001(2) 0.004(2)
C11 0.021(3) 0.017(3) 0.019(3) 0.001(2) 0.009(2) 0.002(2)
C12 0.022(3) 0.020(3) 0.027(3) 0.003(2) 0.008(2) -0.004(2)
C13 0.017(2) 0.022(3) 0.017(3) 0.000(2) 0.001(2) -0.002(2)
C14 0.017(2) 0.021(3) 0.010(2) 0.001(2) 0.0047(19) 0.001(2)
C15 0.016(2) 0.024(3) 0.012(2) 0.001(2) 0.003(2) 0.000(2)
C16 0.017(2) 0.019(3) 0.014(2) -0.001(2) 0.005(2) -0.002(2)
C17 0.020(2) 0.019(3) 0.017(3) 0.003(2) 0.002(2) 0.001(2)
C18 0.021(3) 0.024(3) 0.015(3) 0.000(2) 0.000(2) 0.000(2)
C19 0.030(3) 0.020(3) 0.020(3) -0.005(2) 0.003(2) -0.006(2)
C20 0.025(3) 0.019(3) 0.015(3) 0.001(2) 0.004(2) 0.000(2)
C21 0.029(3) 0.017(3) 0.024(3) 0.003(2) 0.003(2) 0.005(2)
C22 0.042(3) 0.027(3) 0.037(3) 0.013(3) 0.012(3) 0.005(3)
C23 0.034(3) 0.026(3) 0.029(3) 0.000(2) 0.007(2) 0.009(2)
C24 0.048(4) 0.024(3) 0.032(3) 0.001(2) -0.005(3) 0.012(3)
C25 0.025(3) 0.021(3) 0.019(3) 0.002(2) -0.004(2) 0.001(2)
C26 0.038(3) 0.026(3) 0.027(3) -0.004(2) -0.010(3) 0.000(2)
C27 0.030(3) 0.027(3) 0.031(3) 0.002(2) 0.002(2) -0.006(2)
C28 0.036(3) 0.031(3) 0.024(3) -0.007(2) -0.001(2) 0.003(3)
C29 0.020(3) 0.020(3) 0.026(3) 0.000(2) -0.002(2) 0.000(2)
C30 0.026(3) 0.032(3) 0.021(3) 0.001(2) -0.002(2) -0.001(2)
C31 0.024(3) 0.022(3) 0.031(3) -0.004(2) 0.000(2) -0.001(2)
C32 0.026(3) 0.024(3) 0.037(3) -0.005(2) -0.003(2) -0.002(2)
C33 0.025(3) 0.017(3) 0.029(3) 0.008(2) 0.002(2) 0.002(2)
C34 0.031(3) 0.017(3) 0.036(3) 0.000(2) 0.000(2) 0.003(2)
C35 0.033(3) 0.029(3) 0.044(4) 0.018(3) 0.012(3) 0.006(3)
C36 0.033(3) 0.021(3) 0.030(3) 0.001(2) 0.001(2) 0.006(2)
O1A 0.0150(16) 0.033(2) 0.0152(17) -0.0006(15) 0.0015(13) -0.0018(15)
C1A 0.029(3) 0.155(8) 0.016(3) 0.011(4) 0.002(3) 0.008(4)
C2A 0.037(3) 0.053(4) 0.024(3) 0.001(3) 0.015(3) -0.001(3)
C3A 0.023(3) 0.175(9) 0.027(4) 0.002(4) 0.008(3) -0.015(4)
C4A 0.027(3) 0.148(8) 0.041(4) -0.028(5) 0.008(3) -0.022(4)
O1S 0.059(3) 0.020(2) 0.038(2) 0.0022(17) 0.015(2) -0.0025(18)
O2S 0.135(5) 0.094(4) 0.045(3) 0.021(3) 0.019(3) 0.056(4)
O3S 0.178(10) 0.258(14) 0.145(9) -0.104(10) 0.012(8) -0.059(10)
C1S 0.057(4) 0.040(4) 0.034(3) -0.007(3) 0.014(3) -0.011(3)
C2S 0.085(5) 0.044(4) 0.040(4) -0.008(3) 0.019(4) 0.008(4)
C3S 0.051(4) 0.025(3) 0.035(3) -0.001(3) 0.005(3) 0.003(3)
C4S 0.038(3) 0.026(3) 0.032(3) 0.001(2) 0.012(3) 0.005(2)
C5S 0.159(10) 0.077(6) 0.051(5) -0.010(5) -0.001(6) 0.065(6)
C6S 0.252(14) 0.073(6) 0.056(5) 0.026(5) 0.088(7) 0.070(8)
C7S 0.066(4) 0.052(4) 0.033(4) 0.004(3) 0.003(3) 0.013(3)
C8S 0.047(4) 0.076(5) 0.034(4) 0.000(3) 0.011(3) 0.016(4)
C9S 0.29(2) 0.083(8) 0.068(8) -0.009(6) 0.038(10) -0.028(10)
C10S 0.116(9) 0.127(10) 0.129(10) -0.032(8) 0.090(9) -0.010(7)
C11S 0.077(7) 0.34(2) 0.033(5) 0.003(8) 0.023(5) 0.002(10)
C12S 0.122(11) 0.122(10) 0.157(13) 0.027(10) 0.031(10) 0.060(9)

loop_
_atom_type_symbol
_atom_type_description
_atom_type_scat_dispersion_real
_atom_type_scat_dispersion_imag
_atom_type_scat_source
C C 0.0033 0.0016 'International Tables Vol C Tables 4.2.6.8 and 6.1.1.4'
H H 0.0000 0.0000 'International Tables Vol C Tables 4.2.6.8 and 6.1.1.4'
N N 0.0061 0.0033 'International Tables Vol C Tables 4.2.6.8 and 6.1.1.4'
O O 0.0106 0.0060 'International Tables Vol C Tables 4.2.6.8 and 6.1.1.4'
Cr Cr 0.3209 0.6236 'International Tables Vol C Tables 4.2.6.8 and 6.1.1.4'
Cl Cl 0.1484 0.1585 'International Tables Vol C Tables 4.2.6.8 and 6.1.1.4'

loop_
_geom_angle_atom_site_label_1
_geom_angle_atom_site_label_2
_geom_angle_atom_site_label_3
_geom_angle
_geom_angle_site_symmetry_1
_geom_angle_site_symmetry_3
_geom_angle_publ_flag
O1 Cr1 O2 94.18(14) . . ?
O1 Cr1 N2 173.60(14) . . ?
O2 Cr1 N2 90.93(14) . . ?
O1 Cr1 N1 91.57(15) . . ?
O2 Cr1 N1 172.34(14) . . ?
N2 Cr1 N1 83.00(15) . . ?
O1 Cr1 O1A 87.73(15) . . ?
O2 Cr1 O1A 88.38(14) . . ?
N2 Cr1 O1A 88.57(15) . . ?
N1 Cr1 O1A 86.79(14) . . ?
O1 Cr1 Cl1 92.73(13) . . ?
O2 Cr1 Cl1 95.69(11) . . ?
N2 Cr1 Cl1 90.59(13) . . ?
N1 Cr1 Cl1 89.08(11) . . ?
O1A Cr1 Cl1 175.85(10) . . ?
C1 O1 Cr1 129.5(3) . . ?
C8 O2 Cr1 131.2(3) . . ?
C7 N1 C15 122.1(4) . . ?
C7 N1 Cr1 125.2(3) . . ?
C15 N1 Cr1 112.6(3) . . ?
C14 N2 C16 123.0(4) . . ?
C14 N2 Cr1 125.2(3) . . ?
C16 N2 Cr1 111.8(3) . . ?
O1 C1 C2 123.3(4) . . ?
O1 C1 C6 119.6(4) . . ?
C2 C1 C6 117.1(4) . . ?
C3 C2 C1 121.0(4) . . ?
C3 C2 C7 115.6(4) . . ?
C1 C2 C7 123.3(4) . . ?
C4 C3 C2 122.1(4) . . ?
C3 C4 C5 115.9(4) . . ?
C3 C4 C21 120.6(4) . . ?
C5 C4 C21 123.4(4) . . ?
C6 C5 C4 125.1(5) . . ?
C5 C6 C1 118.5(4) . . ?
C5 C6 C25 122.3(4) . . ?
C1 C6 C25 119.2(4) . . ?
N1 C7 C2 126.1(4) . . ?
O2 C8 C9 122.0(4) . . ?
O2 C8 C13 120.1(4) . . ?
C9 C8 C13 117.9(4) . . ?
C10 C9 C8 120.3(4) . . ?
C10 C9 C14 116.0(4) . . ?
C8 C9 C14 123.8(4) . . ?
C11 C10 C9 122.6(4) . . ?
C10 C11 C12 116.1(4) . . ?
C10 C11 C33 124.3(4) . . ?
C12 C11 C33 119.5(4) . . ?
C13 C12 C11 124.7(5) . . ?
C12 C13 C8 118.5(4) . . ?
C12 C13 C29 121.4(4) . . ?
C8 C13 C29 120.2(4) . . ?
N2 C14 C9 126.7(4) . . ?
C16 C15 C20 120.2(4) . . ?
C16 C15 N1 115.7(4) . . ?
C20 C15 N1 124.0(4) . . ?
C15 C16 C17 120.1(4) . . ?
C15 C16 N2 116.8(4) . . ?
C17 C16 N2 123.1(4) . . ?
C18 C17 C16 119.3(4) . . ?
C17 C18 C19 120.8(4) . . ?
C20 C19 C18 120.3(5) . . ?
C19 C20 C15 119.4(5) . . ?
C24 C21 C23 108.0(4) . . ?
C24 C21 C22 108.6(4) . . ?
C23 C21 C22 108.5(4) . . ?
C24 C21 C4 112.4(4) . . ?
C23 C21 C4 109.8(4) . . ?
C22 C21 C4 109.4(4) . . ?
C26 C25 C28 107.4(4) . . ?
C26 C25 C6 111.4(4) . . ?
C28 C25 C6 110.7(4) . . ?
C26 C25 C27 107.2(4) . . ?
C28 C25 C27 109.6(4) . . ?
C6 C25 C27 110.5(4) . . ?
C31 C29 C13 110.4(4) . . ?
C31 C29 C32 107.8(4) . . ?
C13 C29 C32 112.1(4) . . ?
C31 C29 C30 109.7(4) . . ?
C13 C29 C30 108.9(4) . . ?
C32 C29 C30 107.9(4) . . ?
C35 C33 C11 109.0(4) . . ?
C35 C33 C34 108.5(4) . . ?
C11 C33 C34 111.7(4) . . ?
C35 C33 C36 108.7(4) . . ?
C11 C33 C36 110.7(4) . . ?
C34 C33 C36 108.1(4) . . ?
C1A O1A C4A 108.9(4) . . ?
C1A O1A Cr1 127.4(3) . . ?
C4A O1A Cr1 122.4(3) . . ?
O1A C1A C2A 107.2(4) . . ?
C3A C2A C1A 104.4(5) . . ?
C4A C3A C2A 106.9(5) . . ?
C3A C4A O1A 110.2(5) . . ?
C4S O1S C1S 107.8(4) . . ?
C8S O2S C5S 108.0(5) . . ?
C12S O3S C9S 108.1(10) . . ?
O1S C1S C2S 107.3(5) . . ?
C1S C2S C3S 104.0(5) . . ?
C4S C3S C2S 100.5(5) . . ?
O1S C4S C3S 106.3(4) . . ?
C6S C5S O2S 109.9(7) . . ?
C5S C6S C7S 110.8(7) . . ?
C6S C7S C8S 102.1(6) . . ?
O2S C8S C7S 108.2(5) . . ?
C10S C9S O3S 105.0(11) . . ?
C9S C10S C11S 112.0(11) . . ?
C12S C11S C10S 103.6(10) . . ?
C11S C12S O3S 107.3(12) . . ?

loop_
_geom_bond_atom_site_label_1
_geom_bond_atom_site_label_2
_geom_bond_distance
_geom_bond_site_symmetry_2
_geom_bond_publ_flag
Cr1 O1 1.906(3) . ?
Cr1 O2 1.926(4) . ?
Cr1 N2 2.004(4) . ?
Cr1 N1 2.008(4) . ?
Cr1 O1A 2.113(4) . ?
Cr1 Cl1 2.303(2) . ?
O1 C1 1.312(6) . ?
O2 C8 1.306(5) . ?
N1 C7 1.292(6) . ?
N1 C15 1.434(6) . ?
N2 C14 1.289(6) . ?
N2 C16 1.444(6) . ?
C1 C2 1.421(7) . ?
C1 C6 1.440(6) . ?
C2 C3 1.405(7) . ?
C2 C7 1.434(6) . ?
C3 C4 1.381(7) . ?
C4 C5 1.408(7) . ?
C4 C21 1.540(7) . ?
C5 C6 1.373(7) . ?
C6 C25 1.538(7) . ?
C8 C9 1.425(6) . ?
C8 C13 1.436(7) . ?
C9 C10 1.413(7) . ?
C9 C14 1.433(7) . ?
C10 C11 1.371(7) . ?
C11 C12 1.423(7) . ?
C11 C33 1.534(7) . ?
C12 C13 1.374(7) . ?
C13 C29 1.530(7) . ?
C15 C16 1.384(7) . ?
C15 C20 1.401(7) . ?
C16 C17 1.399(6) . ?
C17 C18 1.382(7) . ?
C18 C19 1.386(7) . ?
C19 C20 1.381(7) . ?
C21 C24 1.518(7) . ?
C21 C23 1.534(7) . ?
C21 C22 1.539(7) . ?
C25 C26 1.530(7) . ?
C25 C28 1.534(7) . ?
C25 C27 1.542(7) . ?
C29 C31 1.527(7) . ?
C29 C32 1.535(7) . ?
C29 C30 1.538(7) . ?
C33 C35 1.528(7) . ?
C33 C34 1.537(7) . ?
C33 C36 1.537(7) . ?
O1A C1A 1.404(6) . ?
O1A C4A 1.437(7) . ?
C1A C2A 1.506(8) . ?
C2A C3A 1.499(8) . ?
C3A C4A 1.400(9) . ?
O1S C4S 1.424(6) . ?
O1S C1S 1.440(7) . ?
O2S C8S 1.392(8) . ?
O2S C5S 1.402(9) . ?
O3S C12S 1.445(15) . ?
O3S C9S 1.514(16) . ?
C1S C2S 1.486(9) . ?
C2S C3S 1.508(8) . ?
C3S C4S 1.508(7) . ?
C5S C6S 1.339(11) . ?
C6S C7S 1.462(10) . ?
C7S C8S 1.498(9) . ?
C9S C10S 1.269(15) . ?
C10S C11S 1.541(17) . ?
C11S C12S 1.400(16) . ?
